data_4079753
loop_
_publ_author_name
'Braunschweig, Holger'
'H\"orl, Christian'
'Hupp, Florian'
'Radacki, Krzysztof'
'Wahler, Johannes'

_publ_section_title
;
 Borole-Derived Spirocyclic Tetraorganoborate
;
_journal_issue 23
_journal_name_full Organometallics
_journal_page_first 8463
_journal_paper_doi 10.1021/om301070q
_journal_volume 31
_journal_year 2012
_chemical_formula_moiety 'C76 H80 B Li O5'
_chemical_formula_sum 'C76 H80 B Li O5'
_chemical_formula_weight 1091.15
_chemical_name_common
;
?
;
_chemical_name_systematic
; 
?
;
_space_group_IT_number 2
_symmetry_cell_setting triclinic
_symmetry_space_group_name_Hall '-P 1'
_symmetry_space_group_name_H-M 'P -1'
_atom_sites_solution_hydrogens geom
_atom_sites_solution_primary direct
_atom_sites_solution_secondary difmap
_audit_creation_method SHELXL-97
_cell_angle_alpha 92.171(3)
_cell_angle_beta 90.824(3)
_cell_angle_gamma 102.053(3)
_cell_formula_units_Z 2
_cell_length_a 12.8039(8)
_cell_length_b 14.2107(9)
_cell_length_c 17.4436(11)
_cell_measurement_reflns_used 7975
_cell_measurement_temperature 100(2)
_cell_measurement_theta_max 26.67
_cell_measurement_theta_min 2.34
_cell_volume 3100.9(3)
_computing_cell_refinement 'Saint+ ver. 7.68A (Bruker AXS)'
_computing_data_collection 'APEX2 ver. 2010.3 (Bruker AXS)'
_computing_data_reduction 'Saint+ ver. 7.68A (Bruker AXS)'
_computing_molecular_graphics 'XP ver. 5.1 (Bruker AXS, 1998)'
_computing_publication_material 'SHELXL-97 (Sheldrick, 2008)'
_computing_structure_refinement 'SHELXL-97 (Sheldrick, 2008)'
_computing_structure_solution 'SHELXS-97 (Sheldrick, 2008)'
_diffrn_ambient_temperature 100(2)
_diffrn_detector_area_resol_mean 8.333
_diffrn_measured_fraction_theta_full 0.995
_diffrn_measured_fraction_theta_max 0.985
_diffrn_measurement_device_type 'Bruker X8-APEX II'
_diffrn_measurement_method '\f and \w scans'
_diffrn_radiation_monochromator 'multi-layer mirror'
_diffrn_radiation_source 'rotating anode'
_diffrn_radiation_type MoK\a
_diffrn_radiation_wavelength 0.71073
_diffrn_reflns_av_R_equivalents 0.0414
_diffrn_reflns_av_sigmaI/netI 0.0287
_diffrn_reflns_limit_h_max 16
_diffrn_reflns_limit_h_min -16
_diffrn_reflns_limit_k_max 18
_diffrn_reflns_limit_k_min -18
_diffrn_reflns_limit_l_max 22
_diffrn_reflns_limit_l_min -22
_diffrn_reflns_number 149129
_diffrn_reflns_theta_full 26.00
_diffrn_reflns_theta_max 27.65
_diffrn_reflns_theta_min 1.17
_exptl_absorpt_coefficient_mu 0.071
_exptl_absorpt_correction_T_max 0.7456
_exptl_absorpt_correction_T_min 0.6676
_exptl_absorpt_correction_type multi-scan
_exptl_absorpt_process_details 'Sadabs 2008/1 (Bruker 2008)'
_exptl_crystal_colour yellow
_exptl_crystal_density_diffrn 1.169
_exptl_crystal_density_method 'not measured'
_exptl_crystal_description block
_exptl_crystal_F_000 1168
_exptl_crystal_size_max 0.25
_exptl_crystal_size_mid 0.17
_exptl_crystal_size_min 0.16
_refine_diff_density_max 0.740
_refine_diff_density_min -0.684
_refine_diff_density_rms 0.044
_refine_ls_extinction_method none
_refine_ls_goodness_of_fit_ref 1.032
_refine_ls_hydrogen_treatment constr
_refine_ls_matrix_type full
_refine_ls_number_parameters 895
_refine_ls_number_reflns 14254
_refine_ls_number_restraints 1713
_refine_ls_restrained_S_all 1.067
_refine_ls_R_factor_all 0.0774
_refine_ls_R_factor_gt 0.0536
_refine_ls_shift/su_max 0.000
_refine_ls_shift/su_mean 0.000
_refine_ls_structure_factor_coef Fsqd
_refine_ls_weighting_details 'calc w=1/[\s^2^(Fo^2^)+(0.0574P)^2^+1.8570P] where P=(Fo^2^+2Fc^2^)/3'
_refine_ls_weighting_scheme calc
_refine_ls_wR_factor_gt 0.1294
_refine_ls_wR_factor_ref 0.1435
_reflns_number_gt 10636
_reflns_number_total 14254
_reflns_threshold_expression >2sigma(I)
_cod_data_source_file om301070q_si_001.cif
_cod_data_source_block 4
_cod_depositor_comments
;
The following automatic conversions were performed:

'_symmetry_cell_setting' value 'Triclinic' changed to 'triclinic'
according to /home/saulius/struct/CIF-dictionaries/cif_core.dic
dictionary named 'cif_core.dic' version 2.4.2 from 2011-04-26.

Automatic conversion script
Id: cif_fix_values 1891 2012-01-12 08:04:46Z andrius 
;
_cod_original_sg_symbol_H-M P-1
_cod_database_code 4079753

loop_
_symmetry_equiv_pos_as_xyz
'x, y, z'
'-x, -y, -z'

loop_
_atom_site_label
_atom_site_type_symbol
_atom_site_fract_x
_atom_site_fract_y
_atom_site_fract_z
_atom_site_U_iso_or_equiv
_atom_site_adp_type
_atom_site_occupancy
_atom_site_symmetry_multiplicity
_atom_site_calc_flag
_atom_site_refinement_flags
_atom_site_disorder_assembly
_atom_site_disorder_group
B1_1 B 0.61791(14) 0.29681(13) 0.21485(10) 0.0208(3) Uani 1 1 d . A .
C2_1 C 0.49827(12) 0.30482(11) 0.18802(9) 0.0200(3) Uani 1 1 d . . .
C3_1 C 0.46981(12) 0.37932(11) 0.22821(9) 0.0199(3) Uani 1 1 d . . .
C4_1 C 0.55863(12) 0.43171(11) 0.27870(9) 0.0206(3) Uani 1 1 d . . .
C5_1 C 0.64404(12) 0.38811(11) 0.27701(9) 0.0208(3) Uani 1 1 d . . .
C6_1 C 0.70587(12) 0.30043(11) 0.14728(9) 0.0202(3) Uani 1 1 d . . .
C7_1 C 0.75165(12) 0.22241(11) 0.15346(9) 0.0211(3) Uani 1 1 d . A .
C8_1 C 0.70736(12) 0.16230(11) 0.21766(9) 0.0214(3) Uani 1 1 d . . .
C9_1 C 0.62714(12) 0.19613(11) 0.25315(9) 0.0213(3) Uani 1 1 d . A .
C1_2 C 0.43510(12) 0.24488(12) 0.12587(9) 0.0211(3) Uani 1 1 d . . .
C2_2 C 0.45330(13) 0.15316(12) 0.10695(9) 0.0261(3) Uani 1 1 d . . .
H2_2 H 0.5057 0.1296 0.1352 0.031 Uiso 1 1 calc R . .
C3_2 C 0.39631(14) 0.09582(13) 0.04767(10) 0.0306(4) Uani 1 1 d . . .
H3_2 H 0.4097 0.0336 0.0362 0.037 Uiso 1 1 calc R . .
C4_2 C 0.31997(14) 0.12884(13) 0.00509(10) 0.0301(4) Uani 1 1 d . . .
H4_2 H 0.2794 0.0888 -0.0343 0.036 Uiso 1 1 calc R . .
C5_2 C 0.30370(13) 0.22093(13) 0.02076(9) 0.0278(4) Uani 1 1 d . . .
H5_2 H 0.2534 0.2450 -0.0093 0.033 Uiso 1 1 calc R . .
C6_2 C 0.36031(12) 0.27808(12) 0.07992(9) 0.0238(3) Uani 1 1 d . . .
H6_2 H 0.3483 0.3411 0.0897 0.029 Uiso 1 1 calc R . .
C1_3 C 0.36263(12) 0.40435(11) 0.23022(9) 0.0209(3) Uani 1 1 d . . .
C2_3 C 0.27581(13) 0.33582(12) 0.25322(9) 0.0253(3) Uani 1 1 d . . .
H2_3 H 0.2862 0.2746 0.2677 0.030 Uiso 1 1 calc R . .
C3_3 C 0.17399(13) 0.35563(14) 0.25532(10) 0.0320(4) Uani 1 1 d . . .
H3_3 H 0.1153 0.3079 0.2706 0.038 Uiso 1 1 calc R . .
C4_3 C 0.15818(14) 0.44474(15) 0.23520(11) 0.0366(4) Uani 1 1 d . . .
H4_3 H 0.0886 0.4583 0.2364 0.044 Uiso 1 1 calc R . .
C5_3 C 0.24367(15) 0.51393(14) 0.21343(11) 0.0357(4) Uani 1 1 d . . .
H5_3 H 0.2330 0.5755 0.2001 0.043 Uiso 1 1 calc R . .
C6_3 C 0.34534(14) 0.49400(12) 0.21087(10) 0.0284(4) Uani 1 1 d . . .
H6_3 H 0.4037 0.5422 0.1957 0.034 Uiso 1 1 calc R . .
C1_4 C 0.55052(12) 0.52159(12) 0.32293(9) 0.0228(3) Uani 1 1 d . . .
C2_4 C 0.48037(15) 0.52220(14) 0.38308(10) 0.0321(4) Uani 1 1 d . . .
H2_4 H 0.4343 0.4640 0.3965 0.039 Uiso 1 1 calc R . .
C3_4 C 0.47745(18) 0.60806(17) 0.42365(11) 0.0435(5) Uani 1 1 d . . .
H3_4 H 0.4306 0.6077 0.4654 0.052 Uiso 1 1 calc R . .
C4_4 C 0.54189(18) 0.69324(16) 0.40369(13) 0.0464(5) Uani 1 1 d . . .
H4_4 H 0.5388 0.7516 0.4312 0.056 Uiso 1 1 calc R . .
C5_4 C 0.61069(16) 0.69376(14) 0.34395(13) 0.0429(5) Uani 1 1 d . . .
H5_4 H 0.6555 0.7525 0.3303 0.052 Uiso 1 1 calc R . .
C6_4 C 0.61494(13) 0.60865(13) 0.30348(11) 0.0304(4) Uani 1 1 d . . .
H6_4 H 0.6624 0.6098 0.2620 0.036 Uiso 1 1 calc R . .
C1_5 C 0.73708(12) 0.40830(11) 0.33041(9) 0.0227(3) Uani 1 1 d . . .
C2_5 C 0.73528(14) 0.44957(13) 0.40448(10) 0.0293(4) Uani 1 1 d . . .
H2_5 H 0.6742 0.4730 0.4199 0.035 Uiso 1 1 calc R . .
C3_5 C 0.82092(15) 0.45694(14) 0.45592(11) 0.0366(4) Uani 1 1 d . . .
H3_5 H 0.8178 0.4857 0.5057 0.044 Uiso 1 1 calc R . .
C4_5 C 0.91051(15) 0.42283(14) 0.43528(11) 0.0351(4) Uani 1 1 d . . .
H4_5 H 0.9684 0.4269 0.4708 0.042 Uiso 1 1 calc R . .
C5_5 C 0.91468(14) 0.38295(14) 0.36258(11) 0.0349(4) Uani 1 1 d . . .
H5_5 H 0.9763 0.3601 0.3476 0.042 Uiso 1 1 calc R . .
C6_5 C 0.82972(13) 0.37589(13) 0.31098(10) 0.0310(4) Uani 1 1 d . . .
H6_5 H 0.8345 0.3483 0.2610 0.037 Uiso 1 1 calc R . .
C1_6 C 0.73402(9) 0.38104(8) 0.09133(7) 0.0220(3) Uani 0.860(5) 1 d PGU A 1
C2_6 C 0.82524(11) 0.39469(10) 0.04738(11) 0.0299(5) Uani 0.860(5) 1 d PGU A 1
H2_6 H 0.8739 0.3530 0.0519 0.036 Uiso 0.860(5) 1 calc PR A 1
C3_6 C 0.84522(12) 0.46935(11) -0.00316(10) 0.0332(6) Uani 0.860(5) 1 d PGU A 1
H3_6 H 0.9076 0.4787 -0.0332 0.040 Uiso 0.860(5) 1 calc PR A 1
C4_6 C 0.77397(11) 0.53036(9) -0.00974(7) 0.0319(4) Uani 0.860(5) 1 d PGU A 1
H4_6 H 0.7876 0.5814 -0.0443 0.038 Uiso 0.860(5) 1 calc PR A 1
C5_6 C 0.68274(10) 0.51672(12) 0.03421(10) 0.0343(6) Uani 0.860(5) 1 d PGU A 1
H5_6 H 0.6340 0.5584 0.0297 0.041 Uiso 0.860(5) 1 calc PR A 1
C6_6 C 0.66277(10) 0.44206(12) 0.08474(10) 0.0297(6) Uani 0.860(5) 1 d PGU A 1
H6_6 H 0.6004 0.4327 0.1148 0.036 Uiso 0.860(5) 1 calc PR A 1
C1_26 C 0.73372(7) 0.37612(5) 0.09145(4) 0.0220(3) Uani 0.140(5) 1 d PGU A 2
C2_26 C 0.83874(7) 0.41081(5) 0.07075(5) 0.0290(17) Uani 0.140(5) 1 d PGU A 2
H2_26 H 0.8945 0.3838 0.0913 0.035 Uiso 0.140(5) 1 calc PR A 2
C3_26 C 0.86218(8) 0.48496(6) 0.01994(6) 0.0306(17) Uani 0.140(5) 1 d PGU A 2
H3_26 H 0.9340 0.5087 0.0058 0.037 Uiso 0.140(5) 1 calc PR A 2
C4_26 C 0.78061(10) 0.52442(7) -0.01016(6) 0.0319(4) Uani 0.140(5) 1 d PGU A 2
H4_26 H 0.7966 0.5751 -0.0449 0.038 Uiso 0.140(5) 1 calc PR A 2
C5_26 C 0.67560(9) 0.48973(7) 0.01054(6) 0.0316(17) Uani 0.140(5) 1 d PGU A 2
H5_26 H 0.6198 0.5167 -0.0100 0.038 Uiso 0.140(5) 1 calc PR A 2
C6_26 C 0.65215(8) 0.41558(6) 0.06135(5) 0.0321(17) Uani 0.140(5) 1 d PGU A 2
H6_26 H 0.5804 0.3919 0.0755 0.039 Uiso 0.140(5) 1 calc PR A 2
C1_7 C 0.83766(4) 0.19401(4) 0.10722(3) 0.0220(3) Uani 1 1 d G . .
C2_7 C 0.94485(4) 0.22433(4) 0.12973(4) 0.0367(4) Uani 1 1 d G A .
H2_7 H 0.9630 0.2652 0.1744 0.044 Uiso 1 1 calc R . .
C3_7 C 1.02620(4) 0.19577(5) 0.08774(4) 0.0426(5) Uani 1 1 d G . .
H3_7 H 1.0987 0.2164 0.1043 0.051 Uiso 1 1 calc R A .
C4_7 C 1.00030(5) 0.13742(6) 0.02210(4) 0.0409(5) Uani 1 1 d G A .
H4_7 H 1.0552 0.1193 -0.0075 0.049 Uiso 1 1 calc R . .
C5_7 C 0.89363(6) 0.10509(6) -0.00074(3) 0.0422(5) Uani 1 1 d G . .
H5_7 H 0.8757 0.0631 -0.0448 0.051 Uiso 1 1 calc R A .
C6_7 C 0.81248(5) 0.13465(5) 0.04146(3) 0.0305(4) Uani 1 1 d G A .
H6_7 H 0.7400 0.1139 0.0249 0.037 Uiso 1 1 calc R . .
C1_8 C 0.75284(3) 0.07953(3) 0.24063(3) 0.0232(3) Uani 1 1 d G A .
C2_8 C 0.81245(4) 0.08563(4) 0.30871(3) 0.0307(4) Uani 1 1 d G . .
H2_8 H 0.8280 0.1446 0.3383 0.037 Uiso 1 1 calc R A .
C3_8 C 0.84987(5) 0.00604(5) 0.33435(3) 0.0392(5) Uani 1 1 d G A .
H3_8 H 0.8900 0.0112 0.3811 0.047 Uiso 1 1 calc R . .
C4_8 C 0.82827(5) -0.08016(5) 0.29128(4) 0.0392(5) Uani 1 1 d G . .
H4_8 H 0.8526 -0.1345 0.3090 0.047 Uiso 1 1 calc R A .
C5_8 C 0.77082(5) -0.08708(4) 0.22196(4) 0.0360(4) Uani 1 1 d G A .
H5_8 H 0.7565 -0.1459 0.1921 0.043 Uiso 1 1 calc R . .
C6_8 C 0.73445(4) -0.00750(3) 0.19660(3) 0.0300(4) Uani 1 1 d G . .
H6_8 H 0.6967 -0.0121 0.1489 0.036 Uiso 1 1 calc R A .
C1_9 C 0.56014(4) 0.14917(4) 0.31477(3) 0.0234(3) Uani 1 1 d G . .
C2_9 C 0.50022(5) 0.20319(5) 0.35834(3) 0.0271(4) Uani 1 1 d G A .
H2_9 H 0.5055 0.2693 0.3486 0.033 Uiso 1 1 calc R . .
C3_9 C 0.43338(5) 0.16168(5) 0.41533(4) 0.0323(4) Uani 1 1 d G . .
H3_9 H 0.3943 0.2000 0.4443 0.039 Uiso 1 1 calc R A .
C4_9 C 0.42272(5) 0.06529(5) 0.43069(4) 0.0364(4) Uani 1 1 d G A .
H4_9 H 0.3777 0.0375 0.4703 0.044 Uiso 1 1 calc R . .
C5_9 C 0.47933(5) 0.01016(5) 0.38695(4) 0.0400(5) Uani 1 1 d G . .
H5_9 H 0.4726 -0.0562 0.3966 0.048 Uiso 1 1 calc R A .
C6_9 C 0.54569(4) 0.05071(4) 0.32933(3) 0.0328(4) Uani 1 1 d G A .
H6_9 H 0.5820 0.0112 0.2992 0.039 Uiso 1 1 calc R . .
Li1 Li 0.20157(14) 0.78572(10) 0.24687(11) 0.0359(7) Uani 1 1 d G . .
O1_10 O 0.21801(11) 0.79619(10) 0.35625(7) 0.0413(3) Uani 1 1 d D B .
C2_10 C 0.17892(17) 0.86681(14) 0.40331(10) 0.0412(5) Uani 1 1 d D . .
H2A_10 H 0.1021 0.8631 0.3922 0.049 Uiso 1 1 calc R B .
H2B_10 H 0.2187 0.9326 0.3933 0.049 Uiso 1 1 calc R . .
C3_10 C 0.19613(18) 0.84330(17) 0.48579(11) 0.0507(6) Uani 1 1 d D B .
H3A_10 H 0.2193 0.9027 0.5184 0.061 Uiso 1 1 calc R . .
H3B_10 H 0.1301 0.8046 0.5066 0.061 Uiso 1 1 calc R . .
C4_10 C 0.28277(17) 0.78631(17) 0.48123(12) 0.0530(6) Uani 1 1 d D . .
H4A_10 H 0.2796 0.7426 0.5244 0.064 Uiso 1 1 calc R B .
H4B_10 H 0.3545 0.8291 0.4808 0.064 Uiso 1 1 calc R . .
C5_10 C 0.2556(2) 0.73057(17) 0.40552(12) 0.0567(6) Uani 1 1 d D B .
H5A_10 H 0.3196 0.7112 0.3841 0.068 Uiso 1 1 calc R . .
H5B_10 H 0.1994 0.6721 0.4119 0.068 Uiso 1 1 calc R . .
O1_11 O 0.3191(6) 0.7541(8) 0.1907(4) 0.0329(12) Uani 0.339(5) 1 d PDU B 1
C2_11 C 0.4293(8) 0.7809(8) 0.2165(3) 0.0357(12) Uani 0.339(5) 1 d PDU B 1
H2A_11 H 0.4450 0.7355 0.2546 0.043 Uiso 0.339(5) 1 calc PR B 1
H2B_11 H 0.4446 0.8467 0.2407 0.043 Uiso 0.339(5) 1 calc PR B 1
C3_11 C 0.4962(5) 0.7770(7) 0.1466(4) 0.0410(12) Uani 0.339(5) 1 d PDU B 1
H3A_11 H 0.5591 0.8312 0.1483 0.049 Uiso 0.339(5) 1 calc PR B 1
H3B_11 H 0.5212 0.7157 0.1427 0.049 Uiso 0.339(5) 1 calc PR B 1
C4_11 C 0.4229(4) 0.7847(5) 0.0809(3) 0.0397(11) Uani 0.339(5) 1 d PDU B 1
H4A_11 H 0.4416 0.7505 0.0342 0.048 Uiso 0.339(5) 1 calc PR B 1
H4B_11 H 0.4254 0.8528 0.0696 0.048 Uiso 0.339(5) 1 calc PR B 1
C5_11 C 0.3142(4) 0.7371(6) 0.1086(4) 0.0354(11) Uani 0.339(5) 1 d PDU B 1
H5A_11 H 0.2579 0.7658 0.0852 0.042 Uiso 0.339(5) 1 calc PR B 1
H5B_11 H 0.2988 0.6672 0.0952 0.042 Uiso 0.339(5) 1 calc PR B 1
O1_21 O 0.3272(3) 0.7710(4) 0.1900(2) 0.0333(8) Uani 0.661(5) 1 d PDU B 2
C2_21 C 0.3302(3) 0.7738(3) 0.1074(2) 0.0384(8) Uani 0.661(5) 1 d PDU B 2
H2A_21 H 0.3453 0.8411 0.0909 0.046 Uiso 0.661(5) 1 calc PR B 2
H2B_21 H 0.2613 0.7394 0.0838 0.046 Uiso 0.661(5) 1 calc PR B 2
C3_21 C 0.4193(2) 0.7241(3) 0.08515(15) 0.0372(7) Uani 0.661(5) 1 d PDU B 2
H3A_21 H 0.3931 0.6534 0.0797 0.045 Uiso 0.661(5) 1 calc PR B 2
H3B_21 H 0.4511 0.7478 0.0363 0.045 Uiso 0.661(5) 1 calc PR B 2
C4_21 C 0.4979(3) 0.7500(3) 0.1499(2) 0.0366(8) Uani 0.661(5) 1 d PDU B 2
H4A_21 H 0.5490 0.8110 0.1409 0.044 Uiso 0.661(5) 1 calc PR B 2
H4B_21 H 0.5383 0.6985 0.1570 0.044 Uiso 0.661(5) 1 calc PR B 2
C5_21 C 0.4308(4) 0.7610(4) 0.21896(19) 0.0324(9) Uani 0.661(5) 1 d PDU B 2
H5A_21 H 0.4233 0.7038 0.2507 0.039 Uiso 0.661(5) 1 calc PR B 2
H5B_21 H 0.4646 0.8187 0.2509 0.039 Uiso 0.661(5) 1 calc PR B 2
O1_12 O 0.0782(6) 0.6929(12) 0.2305(5) 0.0436(12) Uani 0.291(4) 1 d PDU B 1
C2_12 C 0.0034(7) 0.6653(9) 0.2911(4) 0.0463(14) Uani 0.291(4) 1 d PDU B 1
H2A_12 H 0.0089 0.7182 0.3306 0.056 Uiso 0.291(4) 1 calc PR B 1
H2B_12 H 0.0166 0.6072 0.3159 0.056 Uiso 0.291(4) 1 calc PR B 1
C3_12 C -0.1049(5) 0.6450(7) 0.2507(4) 0.0539(13) Uani 0.291(4) 1 d PDU B 1
H3A_12 H -0.1592 0.6018 0.2802 0.065 Uiso 0.291(4) 1 calc PR B 1
H3B_12 H -0.1296 0.7051 0.2411 0.065 Uiso 0.291(4) 1 calc PR B 1
C4_12 C -0.0793(5) 0.5961(6) 0.1771(4) 0.0585(14) Uani 0.291(4) 1 d PDU B 1
H4A_12 H -0.1334 0.5977 0.1363 0.070 Uiso 0.291(4) 1 calc PR B 1
H4B_12 H -0.0748 0.5284 0.1849 0.070 Uiso 0.291(4) 1 calc PR B 1
C5_12 C 0.0282(6) 0.6564(7) 0.1578(4) 0.0482(14) Uani 0.291(4) 1 d PDU B 1
H5A_12 H 0.0716 0.6166 0.1301 0.058 Uiso 0.291(4) 1 calc PR B 1
H5B_12 H 0.0194 0.7100 0.1253 0.058 Uiso 0.291(4) 1 calc PR B 1
O1_22 O 0.0737(3) 0.6914(5) 0.2168(2) 0.0404(7) Uani 0.709(4) 1 d PDU B 2
C2_22 C 0.0149(2) 0.6911(3) 0.14550(19) 0.0522(8) Uani 0.709(4) 1 d PDU B 2
H2A_22 H 0.0291 0.6404 0.1090 0.063 Uiso 0.709(4) 1 calc PR B 2
H2B_22 H 0.0347 0.7542 0.1216 0.063 Uiso 0.709(4) 1 calc PR B 2
C3_22 C -0.1011(2) 0.6708(3) 0.16765(19) 0.0576(8) Uani 0.709(4) 1 d PDU B 2
H3A_22 H -0.1236 0.7305 0.1852 0.069 Uiso 0.709(4) 1 calc PR B 2
H3B_22 H -0.1483 0.6394 0.1245 0.069 Uiso 0.709(4) 1 calc PR B 2
C4_22 C -0.1004(3) 0.6036(3) 0.2323(2) 0.0662(10) Uani 0.709(4) 1 d PDU B 2
H4A_22 H -0.1625 0.6026 0.2657 0.079 Uiso 0.709(4) 1 calc PR B 2
H4B_22 H -0.1008 0.5373 0.2126 0.079 Uiso 0.709(4) 1 calc PR B 2
C5_22 C 0.0023(3) 0.6467(3) 0.2744(2) 0.0462(8) Uani 0.709(4) 1 d PDU B 2
H5A_22 H -0.0090 0.6952 0.3140 0.055 Uiso 0.709(4) 1 calc PR B 2
H5B_22 H 0.0316 0.5963 0.2995 0.055 Uiso 0.709(4) 1 calc PR B 2
O1_13 O 0.1753(5) 0.9022(3) 0.2086(6) 0.0331(8) Uani 0.471(5) 1 d PDU B 1
C2_13 C 0.0806(4) 0.9410(4) 0.2190(5) 0.0391(9) Uani 0.471(5) 1 d PDU B 1
H2A_13 H 0.0311 0.9014 0.2540 0.047 Uiso 0.471(5) 1 calc PR B 1
H2B_13 H 0.0431 0.9427 0.1692 0.047 Uiso 0.471(5) 1 calc PR B 1
C3_13 C 0.1196(4) 1.0416(3) 0.2534(3) 0.0407(9) Uani 0.471(5) 1 d PDU B 1
H3A_13 H 0.0716 1.0845 0.2387 0.049 Uiso 0.471(5) 1 calc PR B 1
H3B_13 H 0.1250 1.0413 0.3100 0.049 Uiso 0.471(5) 1 calc PR B 1
C4_13 C 0.2277(4) 1.0725(3) 0.2193(4) 0.0444(10) Uani 0.471(5) 1 d PDU B 1
H4A_13 H 0.2764 1.1175 0.2551 0.053 Uiso 0.471(5) 1 calc PR B 1
H4B_13 H 0.2224 1.1044 0.1704 0.053 Uiso 0.471(5) 1 calc PR B 1
C5_13 C 0.2671(4) 0.9807(3) 0.2061(4) 0.0413(9) Uani 0.471(5) 1 d PDU B 1
H5A_13 H 0.3012 0.9802 0.1556 0.050 Uiso 0.471(5) 1 calc PR B 1
H5B_13 H 0.3202 0.9747 0.2464 0.050 Uiso 0.471(5) 1 calc PR B 1
O1_23 O 0.1891(8) 0.9092(5) 0.2119(14) 0.0370(11) Uani 0.208(4) 1 d PDU B 2
C2_23 C 0.2913(7) 0.9730(6) 0.2291(7) 0.0371(12) Uani 0.208(4) 1 d PDU B 2
H2A_23 H 0.3374 0.9772 0.1838 0.045 Uiso 0.208(4) 1 calc PR B 2
H2B_23 H 0.3281 0.9491 0.2722 0.045 Uiso 0.208(4) 1 calc PR B 2
C3_23 C 0.2678(6) 1.0701(5) 0.2504(6) 0.0412(12) Uani 0.208(4) 1 d PDU B 2
H3A_23 H 0.2615 1.0785 0.3066 0.049 Uiso 0.208(4) 1 calc PR B 2
H3B_23 H 0.3243 1.1227 0.2323 0.049 Uiso 0.208(4) 1 calc PR B 2
C4_23 C 0.1632(7) 1.0678(6) 0.2097(7) 0.0412(11) Uani 0.208(4) 1 d PDU B 2
H4A_23 H 0.1738 1.0848 0.1555 0.049 Uiso 0.208(4) 1 calc PR B 2
H4B_23 H 0.1234 1.1122 0.2354 0.049 Uiso 0.208(4) 1 calc PR B 2
C5_23 C 0.1062(6) 0.9642(6) 0.2158(8) 0.0398(11) Uani 0.208(4) 1 d PDU B 2
H5A_23 H 0.0685 0.9548 0.2650 0.048 Uiso 0.208(4) 1 calc PR B 2
H5B_23 H 0.0535 0.9445 0.1731 0.048 Uiso 0.208(4) 1 calc PR B 2
O1_33 O 0.1745(6) 0.9101(4) 0.2251(6) 0.0385(10) Uani 0.320(5) 1 d PDU B 3
C1_33 C 0.2506(5) 0.9994(5) 0.2164(6) 0.0408(10) Uani 0.320(5) 1 d PDU B 3
H1A_33 H 0.3055 0.9903 0.1790 0.049 Uiso 0.320(5) 1 calc PR B 3
H1B_33 H 0.2866 1.0229 0.2662 0.049 Uiso 0.320(5) 1 calc PR B 3
C2_33 C 0.1871(5) 1.0696(4) 0.1880(5) 0.0405(11) Uani 0.320(5) 1 d PDU B 3
H2A_33 H 0.2198 1.1364 0.2058 0.049 Uiso 0.320(5) 1 calc PR B 3
H2B_33 H 0.1814 1.0665 0.1312 0.049 Uiso 0.320(5) 1 calc PR B 3
C3_33 C 0.0800(5) 1.0361(4) 0.2229(5) 0.0436(11) Uani 0.320(5) 1 d PDU B 3
H3A_33 H 0.0225 1.0522 0.1906 0.052 Uiso 0.320(5) 1 calc PR B 3
H3B_33 H 0.0780 1.0658 0.2749 0.052 Uiso 0.320(5) 1 calc PR B 3
C5_33 C 0.0680(6) 0.9286(4) 0.2261(7) 0.0393(10) Uani 0.320(5) 1 d PDU B 3
H5A_33 H 0.0319 0.9051 0.2736 0.047 Uiso 0.320(5) 1 calc PR B 3
H5B_33 H 0.0253 0.8957 0.1814 0.047 Uiso 0.320(5) 1 calc PR B 3
O1_14 O 0.90772(14) 0.81187(14) 0.44584(10) 0.0705(6) Uani 1 1 d D . .
C2_14 C 0.8720(2) 0.86676(17) 0.50720(14) 0.0630(7) Uani 1 1 d D . .
H2A_14 H 0.8031 0.8836 0.4932 0.076 Uiso 1 1 calc R . .
H2B_14 H 0.9253 0.9268 0.5196 0.076 Uiso 1 1 calc R . .
C3_14 C 0.8593(2) 0.80136(16) 0.57410(12) 0.0556(6) Uani 1 1 d D . .
H3A_14 H 0.9282 0.8051 0.6017 0.067 Uiso 1 1 calc R . .
H3B_14 H 0.8064 0.8173 0.6106 0.067 Uiso 1 1 calc R . .
C4_14 C 0.82016(19) 0.70367(15) 0.53521(12) 0.0501(5) Uani 1 1 d D . .
H4A_14 H 0.7414 0.6893 0.5285 0.060 Uiso 1 1 calc R . .
H4B_14 H 0.8413 0.6527 0.5653 0.060 Uiso 1 1 calc R . .
C5_14 C 0.87367(19) 0.71103(17) 0.45867(12) 0.0572(6) Uani 1 1 d D . .
H5A_14 H 0.9358 0.6796 0.4594 0.069 Uiso 1 1 calc R . .
H5B_14 H 0.8230 0.6793 0.4175 0.069 Uiso 1 1 calc R . .

loop_
_atom_site_aniso_label
_atom_site_aniso_U_11
_atom_site_aniso_U_22
_atom_site_aniso_U_33
_atom_site_aniso_U_23
_atom_site_aniso_U_13
_atom_site_aniso_U_12
B1_1 0.0181(8) 0.0243(9) 0.0209(8) -0.0007(7) 0.0005(6) 0.0070(7)
C2_1 0.0178(7) 0.0221(8) 0.0202(7) 0.0030(6) 0.0019(6) 0.0036(6)
C3_1 0.0179(7) 0.0213(8) 0.0209(7) 0.0034(6) 0.0011(6) 0.0047(6)
C4_1 0.0200(7) 0.0218(8) 0.0198(7) 0.0019(6) 0.0022(6) 0.0037(6)
C5_1 0.0184(7) 0.0231(8) 0.0206(7) 0.0015(6) 0.0020(6) 0.0033(6)
C6_1 0.0169(7) 0.0245(8) 0.0191(7) -0.0017(6) -0.0012(6) 0.0045(6)
C7_1 0.0177(7) 0.0252(8) 0.0201(7) -0.0017(6) -0.0012(6) 0.0045(6)
C8_1 0.0199(7) 0.0236(8) 0.0207(7) -0.0009(6) -0.0013(6) 0.0051(6)
C9_1 0.0191(7) 0.0242(8) 0.0204(7) -0.0015(6) -0.0018(6) 0.0046(6)
C1_2 0.0171(7) 0.0253(8) 0.0207(7) 0.0010(6) 0.0030(6) 0.0034(6)
C2_2 0.0232(8) 0.0289(9) 0.0266(8) -0.0010(7) 0.0004(6) 0.0072(7)
C3_2 0.0313(9) 0.0288(9) 0.0314(9) -0.0065(7) 0.0008(7) 0.0069(7)
C4_2 0.0262(8) 0.0372(10) 0.0235(8) -0.0071(7) -0.0003(7) 0.0006(7)
C5_2 0.0227(8) 0.0392(10) 0.0212(8) 0.0013(7) -0.0011(6) 0.0062(7)
C6_2 0.0226(8) 0.0262(8) 0.0226(8) 0.0015(6) 0.0021(6) 0.0051(6)
C1_3 0.0201(7) 0.0248(8) 0.0190(7) -0.0010(6) -0.0001(6) 0.0077(6)
C2_3 0.0225(8) 0.0268(9) 0.0282(8) 0.0016(7) 0.0029(6) 0.0083(7)
C3_3 0.0200(8) 0.0400(10) 0.0359(10) 0.0004(8) 0.0051(7) 0.0058(7)
C4_3 0.0225(8) 0.0486(12) 0.0432(11) 0.0001(9) 0.0000(7) 0.0182(8)
C5_3 0.0342(10) 0.0338(10) 0.0438(11) 0.0037(8) -0.0038(8) 0.0180(8)
C6_3 0.0257(8) 0.0264(9) 0.0343(9) 0.0041(7) -0.0004(7) 0.0075(7)
C1_4 0.0211(7) 0.0263(8) 0.0223(8) -0.0021(6) -0.0039(6) 0.0089(6)
C2_4 0.0349(9) 0.0381(10) 0.0273(9) 0.0016(7) 0.0027(7) 0.0165(8)
C3_4 0.0531(12) 0.0607(14) 0.0265(9) -0.0085(9) -0.0016(8) 0.0361(11)
C4_4 0.0570(13) 0.0394(12) 0.0474(12) -0.0204(9) -0.0220(10) 0.0264(10)
C5_4 0.0381(11) 0.0268(10) 0.0627(14) -0.0087(9) -0.0181(10) 0.0073(8)
C6_4 0.0237(8) 0.0281(9) 0.0390(10) -0.0016(7) -0.0047(7) 0.0052(7)
C1_5 0.0196(7) 0.0220(8) 0.0262(8) 0.0012(6) -0.0009(6) 0.0036(6)
C2_5 0.0266(8) 0.0341(10) 0.0295(9) -0.0027(7) -0.0030(7) 0.0124(7)
C3_5 0.0397(10) 0.0399(11) 0.0317(10) -0.0087(8) -0.0106(8) 0.0142(9)
C4_5 0.0297(9) 0.0336(10) 0.0411(10) -0.0049(8) -0.0147(8) 0.0070(8)
C5_5 0.0213(8) 0.0395(11) 0.0447(11) -0.0066(8) -0.0050(7) 0.0098(8)
C6_5 0.0220(8) 0.0390(10) 0.0315(9) -0.0068(8) -0.0023(7) 0.0071(7)
C1_6 0.0215(7) 0.0235(8) 0.0206(7) -0.0015(6) -0.0017(6) 0.0045(6)
C2_6 0.0312(10) 0.0238(10) 0.0373(12) 0.0021(9) 0.0121(9) 0.0104(8)
C3_6 0.0357(11) 0.0276(10) 0.0362(13) 0.0023(9) 0.0169(9) 0.0054(9)
C4_6 0.0333(9) 0.0321(9) 0.0296(9) 0.0093(7) 0.0020(7) 0.0034(8)
C5_6 0.0289(10) 0.0385(12) 0.0396(13) 0.0162(11) 0.0043(9) 0.0134(9)
C6_6 0.0237(9) 0.0363(12) 0.0318(12) 0.0123(10) 0.0058(8) 0.0106(8)
C1_26 0.0215(7) 0.0235(8) 0.0206(7) -0.0015(6) -0.0017(6) 0.0045(6)
C2_26 0.033(3) 0.023(3) 0.031(3) -0.006(2) 0.009(2) 0.005(2)
C3_26 0.035(3) 0.025(3) 0.031(3) -0.008(2) 0.012(3) 0.004(2)
C4_26 0.0333(9) 0.0321(9) 0.0296(9) 0.0093(7) 0.0020(7) 0.0034(8)
C5_26 0.030(3) 0.036(3) 0.032(3) 0.006(2) 0.007(2) 0.013(2)
C6_26 0.031(3) 0.037(3) 0.031(3) 0.006(2) 0.011(2) 0.013(2)
C1_7 0.0213(7) 0.0242(8) 0.0229(8) 0.0042(6) 0.0023(6) 0.0090(6)
C2_7 0.0235(8) 0.0567(13) 0.0305(9) -0.0057(9) -0.0004(7) 0.0113(8)
C3_7 0.0238(9) 0.0660(14) 0.0422(11) 0.0048(10) 0.0047(8) 0.0181(9)
C4_7 0.0374(10) 0.0449(12) 0.0467(12) 0.0053(9) 0.0198(9) 0.0212(9)
C5_7 0.0459(11) 0.0409(11) 0.0390(11) -0.0110(9) 0.0133(9) 0.0086(9)
C6_7 0.0282(9) 0.0332(10) 0.0293(9) -0.0035(7) 0.0045(7) 0.0053(7)
C1_8 0.0201(7) 0.0267(8) 0.0244(8) 0.0043(6) 0.0048(6) 0.0078(6)
C2_8 0.0288(9) 0.0325(9) 0.0314(9) 0.0036(7) -0.0035(7) 0.0077(7)
C3_8 0.0352(10) 0.0442(11) 0.0404(11) 0.0129(9) -0.0073(8) 0.0119(9)
C4_8 0.0344(10) 0.0367(11) 0.0516(12) 0.0164(9) 0.0027(9) 0.0164(8)
C5_8 0.0404(10) 0.0279(9) 0.0427(11) 0.0032(8) 0.0049(8) 0.0134(8)
C6_8 0.0342(9) 0.0308(9) 0.0275(9) 0.0019(7) 0.0018(7) 0.0123(8)
C1_9 0.0184(7) 0.0296(9) 0.0221(8) 0.0014(6) -0.0013(6) 0.0051(6)
C2_9 0.0265(8) 0.0311(9) 0.0253(8) 0.0023(7) 0.0032(6) 0.0091(7)
C3_9 0.0287(9) 0.0421(11) 0.0271(9) 0.0014(8) 0.0067(7) 0.0090(8)
C4_9 0.0306(9) 0.0444(11) 0.0329(10) 0.0091(8) 0.0093(7) 0.0033(8)
C5_9 0.0379(10) 0.0330(10) 0.0494(12) 0.0125(9) 0.0133(9) 0.0052(8)
C6_9 0.0298(9) 0.0299(9) 0.0398(10) 0.0037(8) 0.0097(7) 0.0076(7)
Li1 0.0291(15) 0.0404(18) 0.0401(17) 0.0074(14) 0.0066(13) 0.0105(13)
O1_10 0.0434(8) 0.0515(9) 0.0349(7) 0.0083(6) 0.0052(6) 0.0218(7)
C2_10 0.0422(11) 0.0435(12) 0.0382(11) 0.0001(9) 0.0046(9) 0.0095(9)
C3_10 0.0573(14) 0.0540(14) 0.0369(11) 0.0032(10) 0.0076(10) 0.0022(11)
C4_10 0.0411(12) 0.0702(16) 0.0443(12) 0.0217(11) -0.0050(9) 0.0009(11)
C5_10 0.0617(15) 0.0728(17) 0.0464(13) 0.0174(12) 0.0028(11) 0.0361(13)
O1_11 0.0292(17) 0.040(2) 0.0296(17) 0.0016(16) -0.0003(15) 0.0075(17)
C2_11 0.0287(18) 0.042(2) 0.0367(18) 0.0008(18) 0.0003(16) 0.0092(18)
C3_11 0.0337(17) 0.047(2) 0.0421(19) 0.0072(19) 0.0060(16) 0.0070(19)
C4_11 0.0388(18) 0.044(2) 0.0368(17) 0.0039(18) 0.0076(15) 0.0077(18)
C5_11 0.0359(18) 0.040(2) 0.0288(17) 0.0034(19) 0.0023(15) 0.0049(18)
O1_21 0.0268(11) 0.045(2) 0.0300(11) 0.0037(10) 0.0019(9) 0.0115(11)
C2_21 0.0397(14) 0.0452(18) 0.0308(12) 0.0044(14) -0.0015(11) 0.0096(13)
C3_21 0.0393(13) 0.0414(16) 0.0309(12) 0.0031(12) 0.0067(10) 0.0076(12)
C4_21 0.0317(12) 0.0378(18) 0.0417(13) 0.0062(13) 0.0070(10) 0.0094(12)
C5_21 0.0267(12) 0.0385(19) 0.0335(12) 0.0005(12) -0.0029(10) 0.0103(12)
O1_12 0.0367(18) 0.048(2) 0.045(2) -0.001(2) 0.0080(17) 0.0056(18)
C2_12 0.039(2) 0.046(2) 0.051(2) 0.001(2) 0.0131(19) 0.002(2)
C3_12 0.0418(19) 0.050(2) 0.065(2) -0.010(2) 0.0088(18) 0.000(2)
C4_12 0.049(2) 0.059(2) 0.063(2) -0.006(2) -0.003(2) 0.004(2)
C5_12 0.044(2) 0.051(2) 0.049(2) -0.002(2) 0.0033(19) 0.007(2)
O1_22 0.0290(10) 0.0463(11) 0.0440(15) 0.0019(14) 0.0062(9) 0.0031(9)
C2_22 0.0484(15) 0.0547(18) 0.0488(15) -0.0045(14) -0.0044(12) 0.0021(14)
C3_22 0.0424(14) 0.0589(17) 0.0721(17) -0.0186(14) -0.0133(13) 0.0162(13)
C4_22 0.0460(15) 0.068(2) 0.077(2) -0.0013(17) 0.0072(15) -0.0039(15)
C5_22 0.0396(13) 0.0438(18) 0.0534(16) 0.0044(14) 0.0156(12) 0.0036(12)
O1_13 0.0304(13) 0.0300(12) 0.0396(17) 0.0015(12) 0.0053(15) 0.0080(11)
C2_13 0.0361(16) 0.0347(16) 0.0484(17) 0.0059(15) 0.0067(16) 0.0108(14)
C3_13 0.0431(17) 0.0344(15) 0.0471(18) 0.0012(14) 0.0092(14) 0.0136(14)
C4_13 0.0444(19) 0.0360(15) 0.051(2) 0.0028(16) 0.0056(17) 0.0050(15)
C5_13 0.0396(16) 0.0321(16) 0.0507(19) 0.0016(16) 0.0111(15) 0.0036(14)
O1_23 0.0345(18) 0.0327(16) 0.045(2) 0.0042(17) 0.0051(18) 0.0083(15)
C2_23 0.0358(19) 0.0314(19) 0.044(2) 0.0044(19) 0.004(2) 0.0070(17)
C3_23 0.040(2) 0.0351(19) 0.048(2) 0.0017(19) 0.0073(19) 0.0072(18)
C4_23 0.041(2) 0.0359(18) 0.048(2) 0.0022(19) 0.0064(19) 0.0112(17)
C5_23 0.0377(18) 0.0361(18) 0.0470(19) 0.0036(18) 0.0056(18) 0.0105(16)
O1_33 0.0330(16) 0.0342(15) 0.049(2) 0.0088(15) 0.0052(17) 0.0071(13)
C1_33 0.0381(16) 0.0345(17) 0.0489(18) 0.0024(16) 0.0082(16) 0.0052(15)
C2_33 0.040(2) 0.0344(17) 0.048(2) 0.0028(17) 0.0038(18) 0.0089(16)
C3_33 0.0413(19) 0.0373(18) 0.054(2) 0.0066(18) 0.0067(18) 0.0126(16)
C5_33 0.0361(17) 0.0349(17) 0.0497(19) 0.0059(17) 0.0056(17) 0.0128(16)
O1_14 0.0573(10) 0.1025(15) 0.0641(11) 0.0455(11) 0.0250(9) 0.0362(10)
C2_14 0.0535(14) 0.0661(17) 0.0694(17) 0.0274(14) 0.0049(12) 0.0079(13)
C3_14 0.0570(14) 0.0587(15) 0.0485(13) 0.0116(11) 0.0025(11) 0.0045(12)
C4_14 0.0548(13) 0.0558(14) 0.0421(12) 0.0100(10) 0.0095(10) 0.0153(11)
C5_14 0.0513(13) 0.0866(19) 0.0405(12) 0.0165(12) 0.0021(10) 0.0275(13)

loop_
_atom_type_symbol
_atom_type_description
_atom_type_scat_dispersion_real
_atom_type_scat_dispersion_imag
_atom_type_scat_source
C C 0.0033 0.0016 'International Tables Vol C Tables 4.2.6.8 and 6.1.1.4'
H H 0.0000 0.0000 'International Tables Vol C Tables 4.2.6.8 and 6.1.1.4'
B B 0.0013 0.0007 'International Tables Vol C Tables 4.2.6.8 and 6.1.1.4'
O O 0.0106 0.0060 'International Tables Vol C Tables 4.2.6.8 and 6.1.1.4'
Li Li -0.0003 0.0001 'International Tables Vol C Tables 4.2.6.8 and 6.1.1.4'

loop_
_geom_angle_atom_site_label_1
_geom_angle_atom_site_label_2
_geom_angle_atom_site_label_3
_geom_angle
C2_1 B1_1 C9_1 115.32(13)
C2_1 B1_1 C5_1 99.12(12)
C9_1 B1_1 C5_1 112.17(13)
C2_1 B1_1 C6_1 116.62(13)
C9_1 B1_1 C6_1 100.09(12)
C5_1 B1_1 C6_1 114.26(13)
C3_1 C2_1 B1_1 109.18(13)
C2_1 C3_1 C4_1 111.35(13)
C5_1 C4_1 C3_1 111.54(14)
C4_1 C5_1 B1_1 108.63(13)
C7_1 C6_1 B1_1 107.96(13)
C6_1 C7_1 C8_1 111.80(13)
C9_1 C8_1 C7_1 112.03(14)
C8_1 C9_1 B1_1 107.90(13)
C2_2 C1_2 C6_2 116.98(15)
C3_2 C2_2 C1_2 121.38(16)
C3_2 C2_2 H2_2 119.3
C1_2 C2_2 H2_2 119.3
C4_2 C3_2 C2_2 120.46(17)
C4_2 C3_2 H3_2 119.8
C2_2 C3_2 H3_2 119.8
C5_2 C4_2 C3_2 119.14(16)
C5_2 C4_2 H4_2 120.4
C3_2 C4_2 H4_2 120.4
C4_2 C5_2 C6_2 120.42(16)
C4_2 C5_2 H5_2 119.8
C6_2 C5_2 H5_2 119.8
C5_2 C6_2 C1_2 121.52(16)
C5_2 C6_2 H6_2 119.2
C1_2 C6_2 H6_2 119.2
C6_3 C1_3 C2_3 118.24(15)
C3_3 C2_3 C1_3 120.94(16)
C3_3 C2_3 H2_3 119.5
C1_3 C2_3 H2_3 119.5
C4_3 C3_3 C2_3 119.99(17)
C4_3 C3_3 H3_3 120.0
C2_3 C3_3 H3_3 120.0
C5_3 C4_3 C3_3 119.76(16)
C5_3 C4_3 H4_3 120.1
C3_3 C4_3 H4_3 120.1
C4_3 C5_3 C6_3 120.29(17)
C4_3 C5_3 H5_3 119.9
C6_3 C5_3 H5_3 119.9
C5_3 C6_3 C1_3 120.76(16)
C5_3 C6_3 H6_3 119.6
C1_3 C6_3 H6_3 119.6
C2_4 C1_4 C6_4 118.38(16)
C1_4 C2_4 C3_4 120.20(19)
C1_4 C2_4 H2_4 119.9
C3_4 C2_4 H2_4 119.9
C4_4 C3_4 C2_4 120.52(19)
C4_4 C3_4 H3_4 119.7
C2_4 C3_4 H3_4 119.7
C5_4 C4_4 C3_4 119.84(18)
C5_4 C4_4 H4_4 120.1
C3_4 C4_4 H4_4 120.1
C4_4 C5_4 C6_4 120.2(2)
C4_4 C5_4 H5_4 119.9
C6_4 C5_4 H5_4 119.9
C5_4 C6_4 C1_4 120.84(18)
C5_4 C6_4 H6_4 119.6
C1_4 C6_4 H6_4 119.6
C6_5 C1_5 C2_5 116.48(15)
C3_5 C2_5 C1_5 121.44(16)
C3_5 C2_5 H2_5 119.3
C1_5 C2_5 H2_5 119.3
C4_5 C3_5 C2_5 120.59(17)
C4_5 C3_5 H3_5 119.7
C2_5 C3_5 H3_5 119.7
C5_5 C4_5 C3_5 119.06(16)
C5_5 C4_5 H4_5 120.5
C3_5 C4_5 H4_5 120.5
C4_5 C5_5 C6_5 120.54(17)
C4_5 C5_5 H5_5 119.7
C6_5 C5_5 H5_5 119.7
C5_5 C6_5 C1_5 121.88(17)
C5_5 C6_5 H6_5 119.1
C1_5 C6_5 H6_5 119.1
C2_6 C1_6 C6_6 120.0
C3_6 C2_6 C1_6 120.0
C3_6 C2_6 H2_6 120.0
C1_6 C2_6 H2_6 120.0
C4_6 C3_6 C2_6 120.0
C4_6 C3_6 H3_6 120.0
C2_6 C3_6 H3_6 120.0
C3_6 C4_6 C5_6 120.0
C3_6 C4_6 H4_6 120.0
C5_6 C4_6 H4_6 120.0
C4_6 C5_6 C6_6 120.0
C4_6 C5_6 H5_6 120.0
C6_6 C5_6 H5_6 120.0
C5_6 C6_6 C1_6 120.0
C5_6 C6_6 H6_6 120.0
C1_6 C6_6 H6_6 120.0
C2_26 C1_26 C6_26 120.0
C1_26 C2_26 C3_26 120.0
C1_26 C2_26 H2_26 120.0
C3_26 C2_26 H2_26 120.0
C4_26 C3_26 C2_26 120.0
C4_26 C3_26 H3_26 120.0
C2_26 C3_26 H3_26 120.0
C3_26 C4_26 C5_26 120.0
C3_26 C4_26 H4_26 120.0
C5_26 C4_26 H4_26 120.0
C4_26 C5_26 C6_26 120.0
C4_26 C5_26 H5_26 120.0
C6_26 C5_26 H5_26 120.0
C5_26 C6_26 C1_26 120.0
C5_26 C6_26 H6_26 120.0
C1_26 C6_26 H6_26 120.0
C6_7 C1_7 C2_7 118.6
C1_7 C2_7 C3_7 121.3
C1_7 C2_7 H2_7 119.3
C3_7 C2_7 H2_7 119.3
C4_7 C3_7 C2_7 119.6
C4_7 C3_7 H3_7 120.2
C2_7 C3_7 H3_7 120.2
C3_7 C4_7 C5_7 120.0
C3_7 C4_7 H4_7 120.0
C5_7 C4_7 H4_7 120.0
C4_7 C5_7 C6_7 120.0
C4_7 C5_7 H5_7 120.0
C6_7 C5_7 H5_7 120.0
C1_7 C6_7 C5_7 120.4
C1_7 C6_7 H6_7 119.8
C5_7 C6_7 H6_7 119.8
C2_8 C1_8 C6_8 118.3
C1_8 C2_8 C3_8 121.0
C1_8 C2_8 H2_8 119.5
C3_8 C2_8 H2_8 119.5
C4_8 C3_8 C2_8 119.9
C4_8 C3_8 H3_8 120.1
C2_8 C3_8 H3_8 120.1
C3_8 C4_8 C5_8 120.0
C3_8 C4_8 H4_8 120.0
C5_8 C4_8 H4_8 120.0
C6_8 C5_8 C4_8 119.8
C6_8 C5_8 H5_8 120.1
C4_8 C5_8 H5_8 120.1
C5_8 C6_8 C1_8 121.0
C5_8 C6_8 H6_8 119.5
C1_8 C6_8 H6_8 119.5
C2_9 C1_9 C6_9 117.0
C3_9 C2_9 C1_9 121.2
C3_9 C2_9 H2_9 119.4
C1_9 C2_9 H2_9 119.4
C4_9 C3_9 C2_9 121.1
C4_9 C3_9 H3_9 119.5
C2_9 C3_9 H3_9 119.5
C3_9 C4_9 C5_9 118.5
C3_9 C4_9 H4_9 120.7
C5_9 C4_9 H4_9 120.7
C6_9 C5_9 C4_9 120.9
C6_9 C5_9 H5_9 119.6
C4_9 C5_9 H5_9 119.6
C5_9 C6_9 C1_9 121.3
C5_9 C6_9 H6_9 119.4
C1_9 C6_9 H6_9 119.4
O1_23 Li1 C2_23 31.0(3)
C5_10 O1_10 C2_10 108.85(14)
C5_10 O1_10 Li1 127.41(12)
C2_10 O1_10 Li1 123.22(11)
O1_10 C2_10 C3_10 106.40(15)
O1_10 C2_10 H2A_10 110.4
C3_10 C2_10 H2A_10 110.4
O1_10 C2_10 H2B_10 110.4
C3_10 C2_10 H2B_10 110.4
H2A_10 C2_10 H2B_10 108.6
C4_10 C3_10 C2_10 103.62(15)
C4_10 C3_10 H3A_10 111.0
C2_10 C3_10 H3A_10 111.0
C4_10 C3_10 H3B_10 111.0
C2_10 C3_10 H3B_10 111.0
H3A_10 C3_10 H3B_10 109.0
C3_10 C4_10 C5_10 101.76(16)
C3_10 C4_10 H4A_10 111.4
C5_10 C4_10 H4A_10 111.4
C3_10 C4_10 H4B_10 111.4
C5_10 C4_10 H4B_10 111.4
H4A_10 C4_10 H4B_10 109.3
O1_10 C5_10 C4_10 104.87(17)
O1_10 C5_10 H5A_10 110.8
C4_10 C5_10 H5A_10 110.8
O1_10 C5_10 H5B_10 110.8
C4_10 C5_10 H5B_10 110.8
H5A_10 C5_10 H5B_10 108.8
C5_11 O1_11 C2_11 109.5(3)
C5_11 O1_11 Li1 122.3(6)
C2_11 O1_11 Li1 124.0(6)
O1_11 C2_11 C3_11 106.7(3)
O1_11 C2_11 H2A_11 110.4
C3_11 C2_11 H2A_11 110.4
O1_11 C2_11 H2B_11 110.4
C3_11 C2_11 H2B_11 110.4
H2A_11 C2_11 H2B_11 108.6
C4_11 C3_11 C2_11 104.3(3)
C4_11 C3_11 H3A_11 110.9
C2_11 C3_11 H3A_11 110.9
C4_11 C3_11 H3B_11 110.9
C2_11 C3_11 H3B_11 110.9
H3A_11 C3_11 H3B_11 108.9
C3_11 C4_11 C5_11 103.7(3)
C3_11 C4_11 H4A_11 111.0
C5_11 C4_11 H4A_11 111.0
C3_11 C4_11 H4B_11 111.0
C5_11 C4_11 H4B_11 111.0
H4A_11 C4_11 H4B_11 109.0
O1_11 C5_11 C4_11 105.5(3)
O1_11 C5_11 H5A_11 110.6
C4_11 C5_11 H5A_11 110.6
O1_11 C5_11 H5B_11 110.6
C4_11 C5_11 H5B_11 110.6
H5A_11 C5_11 H5B_11 108.8
C2_21 O1_21 C5_21 108.8(2)
C2_21 O1_21 Li1 122.2(3)
C5_21 O1_21 Li1 129.0(3)
O1_21 C2_21 C3_21 104.8(2)
O1_21 C2_21 H2A_21 110.8
C3_21 C2_21 H2A_21 110.8
O1_21 C2_21 H2B_21 110.8
C3_21 C2_21 H2B_21 110.8
H2A_21 C2_21 H2B_21 108.9
C4_21 C3_21 C2_21 103.8(2)
C4_21 C3_21 H3A_21 111.0
C2_21 C3_21 H3A_21 111.0
C4_21 C3_21 H3B_21 111.0
C2_21 C3_21 H3B_21 111.0
H3A_21 C3_21 H3B_21 109.0
C3_21 C4_21 C5_21 104.4(2)
C3_21 C4_21 H4A_21 110.9
C5_21 C4_21 H4A_21 110.9
C3_21 C4_21 H4B_21 110.9
C5_21 C4_21 H4B_21 110.9
H4A_21 C4_21 H4B_21 108.9
O1_21 C5_21 C4_21 106.9(2)
O1_21 C5_21 H5A_21 110.4
C4_21 C5_21 H5A_21 110.4
O1_21 C5_21 H5B_21 110.4
C4_21 C5_21 H5B_21 110.4
H5A_21 C5_21 H5B_21 108.6
C5_12 O1_12 C2_12 109.2(4)
C5_12 O1_12 Li1 127.3(7)
C2_12 O1_12 Li1 121.7(6)
O1_12 C2_12 C3_12 104.2(4)
O1_12 C2_12 H2A_12 110.9
C3_12 C2_12 H2A_12 110.9
O1_12 C2_12 H2B_12 110.9
C3_12 C2_12 H2B_12 110.9
H2A_12 C2_12 H2B_12 108.9
C4_12 C3_12 C2_12 100.5(4)
C4_12 C3_12 H3A_12 111.7
C2_12 C3_12 H3A_12 111.7
C4_12 C3_12 H3B_12 111.7
C2_12 C3_12 H3B_12 111.7
H3A_12 C3_12 H3B_12 109.4
C3_12 C4_12 C5_12 102.4(4)
C3_12 C4_12 H4A_12 111.3
C5_12 C4_12 H4A_12 111.3
C3_12 C4_12 H4B_12 111.3
C5_12 C4_12 H4B_12 111.3
H4A_12 C4_12 H4B_12 109.2
O1_12 C5_12 C4_12 105.4(4)
O1_12 C5_12 H5A_12 110.7
C4_12 C5_12 H5A_12 110.7
O1_12 C5_12 H5B_12 110.7
C4_12 C5_12 H5B_12 110.7
H5A_12 C5_12 H5B_12 108.8
C5_22 O1_22 C2_22 109.4(2)
C5_22 O1_22 Li1 120.2(2)
C2_22 O1_22 Li1 124.4(3)
O1_22 C2_22 C3_22 104.8(2)
O1_22 C2_22 H2A_22 110.8
C3_22 C2_22 H2A_22 110.8
O1_22 C2_22 H2B_22 110.8
C3_22 C2_22 H2B_22 110.8
H2A_22 C2_22 H2B_22 108.9
C4_22 C3_22 C2_22 101.5(2)
C4_22 C3_22 H3A_22 111.5
C2_22 C3_22 H3A_22 111.5
C4_22 C3_22 H3B_22 111.5
C2_22 C3_22 H3B_22 111.5
H3A_22 C3_22 H3B_22 109.3
C5_22 C4_22 C3_22 102.6(2)
C5_22 C4_22 H4A_22 111.2
C3_22 C4_22 H4A_22 111.2
C5_22 C4_22 H4B_22 111.2
C3_22 C4_22 H4B_22 111.2
H4A_22 C4_22 H4B_22 109.2
O1_22 C5_22 C4_22 105.6(2)
O1_22 C5_22 H5A_22 110.6
C4_22 C5_22 H5A_22 110.6
O1_22 C5_22 H5B_22 110.6
C4_22 C5_22 H5B_22 110.6
H5A_22 C5_22 H5B_22 108.8
C5_13 O1_13 C2_13 109.1(3)
C5_13 O1_13 Li1 115.8(4)
C2_13 O1_13 Li1 127.0(5)
O1_13 C2_13 C3_13 105.5(3)
O1_13 C2_13 H2A_13 110.6
C3_13 C2_13 H2A_13 110.6
O1_13 C2_13 H2B_13 110.6
C3_13 C2_13 H2B_13 110.6
H2A_13 C2_13 H2B_13 108.8
C4_13 C3_13 C2_13 103.2(3)
C4_13 C3_13 H3A_13 111.1
C2_13 C3_13 H3A_13 111.1
C4_13 C3_13 H3B_13 111.1
C2_13 C3_13 H3B_13 111.1
H3A_13 C3_13 H3B_13 109.1
C3_13 C4_13 C5_13 104.8(3)
C3_13 C4_13 H4A_13 110.8
C5_13 C4_13 H4A_13 110.8
C3_13 C4_13 H4B_13 110.8
C5_13 C4_13 H4B_13 110.8
H4A_13 C4_13 H4B_13 108.9
O1_13 C5_13 C4_13 107.1(3)
O1_13 C5_13 H5A_13 110.3
C4_13 C5_13 H5A_13 110.3
O1_13 C5_13 H5B_13 110.3
C4_13 C5_13 H5B_13 110.3
H5A_13 C5_13 H5B_13 108.5
C5_23 O1_23 C2_23 109.0(4)
C5_23 O1_23 Li1 133.8(11)
C2_23 O1_23 Li1 106.0(9)
O1_23 C2_23 C3_23 106.4(4)
O1_23 C2_23 Li1 43.0(6)
C3_23 C2_23 Li1 137.9(6)
O1_23 C2_23 H2A_23 110.4
C3_23 C2_23 H2A_23 110.4
Li1 C2_23 H2A_23 108.2
O1_23 C2_23 H2B_23 110.4
C3_23 C2_23 H2B_23 110.4
Li1 C2_23 H2B_23 71.1
H2A_23 C2_23 H2B_23 108.6
C4_23 C3_23 C2_23 103.3(4)
C4_23 C3_23 H3A_23 111.1
C2_23 C3_23 H3A_23 111.1
C4_23 C3_23 H3B_23 111.1
C2_23 C3_23 H3B_23 111.1
H3A_23 C3_23 H3B_23 109.1
C3_23 C4_23 C5_23 102.5(4)
C3_23 C4_23 H4A_23 111.3
C5_23 C4_23 H4A_23 111.3
C3_23 C4_23 H4B_23 111.3
C5_23 C4_23 H4B_23 111.3
H4A_23 C4_23 H4B_23 109.2
O1_23 C5_23 C4_23 105.2(4)
O1_23 C5_23 H5A_23 110.7
C4_23 C5_23 H5A_23 110.7
O1_23 C5_23 H5B_23 110.7
C4_23 C5_23 H5B_23 110.7
H5A_23 C5_23 H5B_23 108.8
C5_33 O1_33 C1_33 109.5(3)
C5_33 O1_33 Li1 121.5(5)
C1_33 O1_33 Li1 128.5(5)
O1_33 C1_33 C2_33 105.9(3)
O1_33 C1_33 H1A_33 110.6
C2_33 C1_33 H1A_33 110.6
O1_33 C1_33 H1B_33 110.6
C2_33 C1_33 H1B_33 110.6
H1A_33 C1_33 H1B_33 108.7
C3_33 C2_33 C1_33 102.9(3)
C3_33 C2_33 H2A_33 111.2
C1_33 C2_33 H2A_33 111.2
C3_33 C2_33 H2B_33 111.2
C1_33 C2_33 H2B_33 111.2
H2A_33 C2_33 H2B_33 109.1
C2_33 C3_33 C5_33 104.3(3)
C2_33 C3_33 H3A_33 110.9
C5_33 C3_33 H3A_33 110.9
C2_33 C3_33 H3B_33 110.9
C5_33 C3_33 H3B_33 110.9
H3A_33 C3_33 H3B_33 108.9
O1_33 C5_33 C3_33 106.5(3)
O1_33 C5_33 H5A_33 110.4
C3_33 C5_33 H5A_33 110.4
O1_33 C5_33 H5B_33 110.4
C3_33 C5_33 H5B_33 110.4
H5A_33 C5_33 H5B_33 108.6
C5_14 O1_14 C2_14 109.40(16)
O1_14 C2_14 C3_14 104.69(18)
O1_14 C2_14 H2A_14 110.8
C3_14 C2_14 H2A_14 110.8
O1_14 C2_14 H2B_14 110.8
C3_14 C2_14 H2B_14 110.8
H2A_14 C2_14 H2B_14 108.9
C4_14 C3_14 C2_14 102.20(17)
C4_14 C3_14 H3A_14 111.3
C2_14 C3_14 H3A_14 111.3
C4_14 C3_14 H3B_14 111.3
C2_14 C3_14 H3B_14 111.3
H3A_14 C3_14 H3B_14 109.2
C3_14 C4_14 C5_14 104.20(17)
C3_14 C4_14 H4A_14 110.9
C5_14 C4_14 H4A_14 110.9
C3_14 C4_14 H4B_14 110.9
C5_14 C4_14 H4B_14 110.9
H4A_14 C4_14 H4B_14 108.9
O1_14 C5_14 C4_14 106.57(17)
O1_14 C5_14 H5A_14 110.4
C4_14 C5_14 H5A_14 110.4
O1_14 C5_14 H5B_14 110.4
C4_14 C5_14 H5B_14 110.4
H5A_14 C5_14 H5B_14 108.6

loop_
_geom_bond_atom_site_label_1
_geom_bond_atom_site_label_2
_geom_bond_distance
B1_1 C2_1 1.623(2)
B1_1 C9_1 1.627(2)
B1_1 C5_1 1.635(2)
B1_1 C6_1 1.637(2)
C2_1 C3_1 1.363(2)
C3_1 C4_1 1.480(2)
C4_1 C5_1 1.365(2)
C6_1 C7_1 1.365(2)
C7_1 C8_1 1.481(2)
C8_1 C9_1 1.368(2)
C1_2 C2_2 1.400(2)
C1_2 C6_2 1.406(2)
C2_2 C3_2 1.390(2)
C2_2 H2_2 0.9500
C3_2 C4_2 1.387(3)
C3_2 H3_2 0.9500
C4_2 C5_2 1.385(3)
C4_2 H4_2 0.9500
C5_2 C6_2 1.385(2)
C5_2 H5_2 0.9500
C6_2 H6_2 0.9500
C1_3 C6_3 1.391(2)
C1_3 C2_3 1.391(2)
C2_3 C3_3 1.391(2)
C2_3 H2_3 0.9500
C3_3 C4_3 1.381(3)
C3_3 H3_3 0.9500
C4_3 C5_3 1.378(3)
C4_3 H4_3 0.9500
C5_3 C6_3 1.390(2)
C5_3 H5_3 0.9500
C6_3 H6_3 0.9500
C1_4 C2_4 1.392(2)
C1_4 C6_4 1.393(2)
C2_4 C3_4 1.395(3)
C2_4 H2_4 0.9500
C3_4 C4_4 1.375(3)
C3_4 H3_4 0.9500
C4_4 C5_4 1.373(3)
C4_4 H4_4 0.9500
C5_4 C6_4 1.389(3)
C5_4 H5_4 0.9500
C6_4 H6_4 0.9500
C1_5 C6_5 1.401(2)
C1_5 C2_5 1.401(2)
C2_5 C3_5 1.391(2)
C2_5 H2_5 0.9500
C3_5 C4_5 1.382(3)
C3_5 H3_5 0.9500
C4_5 C5_5 1.376(3)
C4_5 H4_5 0.9500
C5_5 C6_5 1.387(2)
C5_5 H5_5 0.9500
C6_5 H6_5 0.9500
C1_6 C2_6 1.3900
C1_6 C6_6 1.3900
C2_6 C3_6 1.3900
C2_6 H2_6 0.9500
C3_6 C4_6 1.3900
C3_6 H3_6 0.9500
C4_6 C5_6 1.3900
C4_6 H4_6 0.9500
C5_6 C6_6 1.3900
C5_6 H5_6 0.9500
C6_6 H6_6 0.9500
C1_26 C2_26 1.3900
C1_26 C6_26 1.3900
C2_26 C3_26 1.3900
C2_26 H2_26 0.9500
C3_26 C4_26 1.3900
C3_26 H3_26 0.9500
C4_26 C5_26 1.3900
C4_26 H4_26 0.9500
C5_26 C6_26 1.3900
C5_26 H5_26 0.9500
C6_26 H6_26 0.9500
C1_7 C6_7 1.3906
C1_7 C2_7 1.3957
C2_7 C3_7 1.4008
C2_7 H2_7 0.9500
C3_7 C4_7 1.3824
C3_7 H3_7 0.9500
C4_7 C5_7 1.3942
C4_7 H4_7 0.9500
C5_7 C6_7 1.4067
C5_7 H5_7 0.9500
C6_7 H6_7 0.9500
C1_8 C2_8 1.3925
C1_8 C6_8 1.4058
C2_8 C3_8 1.4025
C2_8 H2_8 0.9500
C3_8 C4_8 1.3872
C3_8 H3_8 0.9500
C4_8 C5_8 1.3957
C4_8 H4_8 0.9500
C5_8 C6_8 1.3941
C5_8 H5_8 0.9500
C6_8 H6_8 0.9500
C1_9 C2_9 1.4051
C1_9 C6_9 1.4059
C2_9 C3_9 1.3880
C2_9 H2_9 0.9500
C3_9 C4_9 1.3848
C3_9 H3_9 0.9500
C4_9 C5_9 1.3890
C4_9 H4_9 0.9500
C5_9 C6_9 1.3886
C5_9 H5_9 0.9500
C6_9 H6_9 0.9500
Li1 O1_12 1.845(8)
Li1 O1_13 1.899(6)
Li1 O1_10 1.913(2)
Li1 O1_23 1.917(13)
Li1 O1_33 1.922(6)
Li1 O1_11 1.928(8)
Li1 O1_22 1.938(4)
Li1 O1_21 1.945(4)
Li1 C2_23 2.701(10)
O1_10 C5_10 1.441(2)
O1_10 C2_10 1.446(2)
C2_10 C3_10 1.513(2)
C2_10 H2A_10 0.9900
C2_10 H2B_10 0.9900
C3_10 C4_10 1.505(3)
C3_10 H3A_10 0.9900
C3_10 H3B_10 0.9900
C4_10 C5_10 1.512(3)
C4_10 H4A_10 0.9900
C4_10 H4B_10 0.9900
C5_10 H5A_10 0.9900
C5_10 H5B_10 0.9900
O1_11 C5_11 1.442(3)
O1_11 C2_11 1.444(4)
C2_11 C3_11 1.506(4)
C2_11 H2A_11 0.9900
C2_11 H2B_11 0.9900
C3_11 C4_11 1.493(4)
C3_11 H3A_11 0.9900
C3_11 H3B_11 0.9900
C4_11 C5_11 1.508(4)
C4_11 H4A_11 0.9900
C4_11 H4B_11 0.9900
C5_11 H5A_11 0.9900
C5_11 H5B_11 0.9900
O1_21 C2_21 1.444(3)
O1_21 C5_21 1.450(3)
C2_21 C3_21 1.510(3)
C2_21 H2A_21 0.9900
C2_21 H2B_21 0.9900
C3_21 C4_21 1.485(3)
C3_21 H3A_21 0.9900
C3_21 H3B_21 0.9900
C4_21 C5_21 1.512(3)
C4_21 H4A_21 0.9900
C4_21 H4B_21 0.9900
C5_21 H5A_21 0.9900
C5_21 H5B_21 0.9900
O1_12 C5_12 1.442(4)
O1_12 C2_12 1.447(4)
C2_12 C3_12 1.514(4)
C2_12 H2A_12 0.9900
C2_12 H2B_12 0.9900
C3_12 C4_12 1.510(4)
C3_12 H3A_12 0.9900
C3_12 H3B_12 0.9900
C4_12 C5_12 1.511(4)
C4_12 H4A_12 0.9900
C4_12 H4B_12 0.9900
C5_12 H5A_12 0.9900
C5_12 H5B_12 0.9900
O1_22 C5_22 1.442(3)
O1_22 C2_22 1.445(3)
C2_22 C3_22 1.511(3)
C2_22 H2A_22 0.9900
C2_22 H2B_22 0.9900
C3_22 C4_22 1.507(3)
C3_22 H3A_22 0.9900
C3_22 H3B_22 0.9900
C4_22 C5_22 1.497(3)
C4_22 H4A_22 0.9900
C4_22 H4B_22 0.9900
C5_22 H5A_22 0.9900
C5_22 H5B_22 0.9900
O1_13 C5_13 1.444(3)
O1_13 C2_13 1.444(3)
C2_13 C3_13 1.510(4)
C2_13 H2A_13 0.9900
C2_13 H2B_13 0.9900
C3_13 C4_13 1.500(4)
C3_13 H3A_13 0.9900
C3_13 H3B_13 0.9900
C4_13 C5_13 1.504(3)
C4_13 H4A_13 0.9900
C4_13 H4B_13 0.9900
C5_13 H5A_13 0.9900
C5_13 H5B_13 0.9900
O1_23 C5_23 1.444(4)
O1_23 C2_23 1.447(4)
C2_23 C3_23 1.506(4)
C2_23 H2A_23 0.9900
C2_23 H2B_23 0.9900
C3_23 C4_23 1.499(4)
C3_23 H3A_23 0.9900
C3_23 H3B_23 0.9900
C4_23 C5_23 1.509(4)
C4_23 H4A_23 0.9900
C4_23 H4B_23 0.9900
C5_23 H5A_23 0.9900
C5_23 H5B_23 0.9900
O1_33 C5_33 1.441(3)
O1_33 C1_33 1.443(3)
C1_33 C2_33 1.507(4)
C1_33 H1A_33 0.9900
C1_33 H1B_33 0.9900
C2_33 C3_33 1.501(4)
C2_33 H2A_33 0.9900
C2_33 H2B_33 0.9900
C3_33 C5_33 1.505(4)
C3_33 H3A_33 0.9900
C3_33 H3B_33 0.9900
C5_33 H5A_33 0.9900
C5_33 H5B_33 0.9900
O1_14 C5_14 1.435(2)
O1_14 C2_14 1.436(3)
C2_14 C3_14 1.509(3)
C2_14 H2A_14 0.9900
C2_14 H2B_14 0.9900
C3_14 C4_14 1.505(3)
C3_14 H3A_14 0.9900
C3_14 H3B_14 0.9900
C4_14 C5_14 1.507(2)
C4_14 H4A_14 0.9900
C4_14 H4B_14 0.9900
C5_14 H5A_14 0.9900
C5_14 H5B_14 0.9900

loop_
_geom_torsion_atom_site_label_1
_geom_torsion_atom_site_label_2
_geom_torsion_atom_site_label_3
_geom_torsion_atom_site_label_4
_geom_torsion
C9_1 B1_1 C2_1 C3_1 118.36(15)
C5_1 B1_1 C2_1 C3_1 -1.55(16)
C6_1 B1_1 C2_1 C3_1 -124.65(15)
B1_1 C2_1 C3_1 C4_1 3.67(17)
C2_1 C3_1 C4_1 C5_1 -4.71(19)
C3_1 C4_1 C5_1 B1_1 3.43(17)
C2_1 B1_1 C5_1 C4_1 -1.21(16)
C9_1 B1_1 C5_1 C4_1 -123.43(14)
C6_1 B1_1 C5_1 C4_1 123.55(14)
C2_1 B1_1 C6_1 C7_1 -127.65(15)
C9_1 B1_1 C6_1 C7_1 -2.54(15)
C5_1 B1_1 C6_1 C7_1 117.49(15)
B1_1 C6_1 C7_1 C8_1 0.00(17)
C6_1 C7_1 C8_1 C9_1 3.21(19)
C7_1 C8_1 C9_1 B1_1 -4.80(17)
C2_1 B1_1 C9_1 C8_1 130.37(14)
C5_1 B1_1 C9_1 C8_1 -117.16(14)
C6_1 B1_1 C9_1 C8_1 4.38(16)
C6_2 C1_2 C2_2 C3_2 -2.9(2)
C1_2 C2_2 C3_2 C4_2 0.5(3)
C2_2 C3_2 C4_2 C5_2 2.1(3)
C3_2 C4_2 C5_2 C6_2 -2.2(3)
C4_2 C5_2 C6_2 C1_2 -0.3(2)
C2_2 C1_2 C6_2 C5_2 2.8(2)
C6_3 C1_3 C2_3 C3_3 1.3(2)
C1_3 C2_3 C3_3 C4_3 -0.7(3)
C2_3 C3_3 C4_3 C5_3 -0.3(3)
C3_3 C4_3 C5_3 C6_3 0.7(3)
C4_3 C5_3 C6_3 C1_3 -0.1(3)
C2_3 C1_3 C6_3 C5_3 -0.9(3)
C6_4 C1_4 C2_4 C3_4 -1.6(2)
C1_4 C2_4 C3_4 C4_4 1.5(3)
C2_4 C3_4 C4_4 C5_4 -0.8(3)
C3_4 C4_4 C5_4 C6_4 0.3(3)
C4_4 C5_4 C6_4 C1_4 -0.5(3)
C2_4 C1_4 C6_4 C5_4 1.1(2)
C6_5 C1_5 C2_5 C3_5 -0.5(3)
C1_5 C2_5 C3_5 C4_5 -0.4(3)
C2_5 C3_5 C4_5 C5_5 1.1(3)
C3_5 C4_5 C5_5 C6_5 -0.8(3)
C4_5 C5_5 C6_5 C1_5 -0.2(3)
C2_5 C1_5 C6_5 C5_5 0.9(3)
C6_6 C1_6 C2_6 C3_6 0.0
C1_6 C2_6 C3_6 C4_6 0.0
C2_6 C3_6 C4_6 C5_6 0.0
C3_6 C4_6 C5_6 C6_6 0.0
C4_6 C5_6 C6_6 C1_6 0.0
C2_6 C1_6 C6_6 C5_6 0.0
C6_26 C1_26 C2_26 C3_26 0.0
C1_26 C2_26 C3_26 C4_26 0.0
C2_26 C3_26 C4_26 C5_26 0.0
C3_26 C4_26 C5_26 C6_26 0.0
C4_26 C5_26 C6_26 C1_26 0.0
C2_26 C1_26 C6_26 C5_26 0.0
C6_7 C1_7 C2_7 C3_7 -0.3
C1_7 C2_7 C3_7 C4_7 0.9
C2_7 C3_7 C4_7 C5_7 -1.8
C3_7 C4_7 C5_7 C6_7 2.3
C2_7 C1_7 C6_7 C5_7 0.7
C4_7 C5_7 C6_7 C1_7 -1.7
C6_8 C1_8 C2_8 C3_8 -2.4
C1_8 C2_8 C3_8 C4_8 0.5
C2_8 C3_8 C4_8 C5_8 1.0
C3_8 C4_8 C5_8 C6_8 -0.6
C4_8 C5_8 C6_8 C1_8 -1.3
C2_8 C1_8 C6_8 C5_8 2.8
C6_9 C1_9 C2_9 C3_9 2.7
C1_9 C2_9 C3_9 C4_9 -0.6
C2_9 C3_9 C4_9 C5_9 -0.9
C3_9 C4_9 C5_9 C6_9 0.4
C4_9 C5_9 C6_9 C1_9 1.8
C2_9 C1_9 C6_9 C5_9 -3.3
C5_10 O1_10 C2_10 C3_10 1.1(2)
Li1 O1_10 C2_10 C3_10 173.43(15)
O1_10 C2_10 C3_10 C4_10 22.1(2)
C2_10 C3_10 C4_10 C5_10 -35.5(2)
C2_10 O1_10 C5_10 C4_10 -24.0(2)
Li1 O1_10 C5_10 C4_10 164.17(15)
C3_10 C4_10 C5_10 O1_10 36.8(2)
C5_11 O1_11 C2_11 C3_11 -1.9(12)
Li1 O1_11 C2_11 C3_11 -159.2(7)
O1_11 C2_11 C3_11 C4_11 20.9(10)
C2_11 C3_11 C4_11 C5_11 -31.1(8)
C2_11 O1_11 C5_11 C4_11 -17.8(11)
Li1 O1_11 C5_11 C4_11 139.9(7)
C3_11 C4_11 C5_11 O1_11 30.4(8)
C5_21 O1_21 C2_21 C3_21 23.4(5)
Li1 O1_21 C2_21 C3_21 -159.4(4)
O1_21 C2_21 C3_21 C4_21 -33.6(4)
C2_21 C3_21 C4_21 C5_21 30.6(4)
C2_21 O1_21 C5_21 C4_21 -4.2(5)
Li1 O1_21 C5_21 C4_21 178.9(4)
C3_21 C4_21 C5_21 O1_21 -17.0(5)
C5_12 O1_12 C2_12 C3_12 -21.4(14)
Li1 O1_12 C2_12 C3_12 144.5(11)
O1_12 C2_12 C3_12 C4_12 38.8(10)
C2_12 C3_12 C4_12 C5_12 -41.3(8)
C2_12 O1_12 C5_12 C4_12 -5.1(14)
Li1 O1_12 C5_12 C4_12 -170.0(11)
C3_12 C4_12 C5_12 O1_12 29.5(11)
C5_22 O1_22 C2_22 C3_22 16.1(5)
Li1 O1_22 C2_22 C3_22 -136.3(4)
O1_22 C2_22 C3_22 C4_22 -34.5(4)
C2_22 C3_22 C4_22 C5_22 39.6(4)
C2_22 O1_22 C5_22 C4_22 9.2(6)
Li1 O1_22 C5_22 C4_22 163.0(4)
C3_22 C4_22 C5_22 O1_22 -30.8(5)
C5_13 O1_13 C2_13 C3_13 -21.6(9)
Li1 O1_13 C2_13 C3_13 125.2(6)
O1_13 C2_13 C3_13 C4_13 31.7(7)
C2_13 C3_13 C4_13 C5_13 -29.6(6)
C2_13 O1_13 C5_13 C4_13 2.7(9)
Li1 O1_13 C5_13 C4_13 -148.2(5)
C3_13 C4_13 C5_13 O1_13 17.3(7)
C2_23 Li1 O1_23 C5_23 -138(3)
C5_23 O1_23 C2_23 C3_23 4.4(18)
Li1 O1_23 C2_23 C3_23 -144.9(9)
C5_23 O1_23 C2_23 Li1 149(2)
O1_23 Li1 C2_23 C3_23 55.3(15)
O1_23 C2_23 C3_23 C4_23 -25.6(14)
Li1 C2_23 C3_23 C4_23 -61.4(12)
C2_23 C3_23 C4_23 C5_23 36.0(10)
C2_23 O1_23 C5_23 C4_23 18.6(18)
Li1 O1_23 C5_23 C4_23 155.8(15)
C3_23 C4_23 C5_23 O1_23 -34.0(13)
C5_33 O1_33 C1_33 C2_33 -17.0(10)
Li1 O1_33 C1_33 C2_33 171.5(8)
O1_33 C1_33 C2_33 C3_33 30.5(8)
C1_33 C2_33 C3_33 C5_33 -32.2(8)
C1_33 O1_33 C5_33 C3_33 -3.6(11)
Li1 O1_33 C5_33 C3_33 168.6(8)
C2_33 C3_33 C5_33 O1_33 22.7(10)
C5_14 O1_14 C2_14 C3_14 24.9(3)
O1_14 C2_14 C3_14 C4_14 -35.4(2)
C2_14 C3_14 C4_14 C5_14 32.6(2)
C2_14 O1_14 C5_14 C4_14 -3.9(3)
C3_14 C4_14 C5_14 O1_14 -18.6(2)
